data_4067611
loop_
_publ_author_name
'Forni\'es, Juan'
'Sicilia, Violeta'
'Larraz, Carmen'
'Camerano, Jos\'e A.'
'Mart\'in, Antonio'
'Casas, Jos\'e M.'
'Tsipis, Athanassios C.'

_publ_section_title
;
 One-Pot and Step-by-Step N-Assisted CPh&#x2212;H Activation in
 2-(4-Bromophenyl)imidazol[1,2-a]pyridine: Synthesis of a New
 C,N-Cyclometalated Compound [{Pt(C&#x2227;N)(\m-Cl)}2] as Precursor of
 Luminescent Platinum(II) Compounds
;
_journal_issue 6
_journal_name_full Organometallics
_journal_page_first 1396
_journal_paper_doi 10.1021/om901032v
_journal_volume 29
_journal_year 2010
_chemical_formula_sum 'C32 H24 Br Cl4 N2 P Pt'
_chemical_formula_weight 884.30
_chemical_name_systematic
; 
 ? 
;
_space_group_IT_number 14
_symmetry_cell_setting monoclinic
_symmetry_space_group_name_Hall '-P 2ybc'
_symmetry_space_group_name_H-M 'P 1 21/c 1'
_atom_sites_solution_hydrogens geom
_atom_sites_solution_primary direct
_atom_sites_solution_secondary difmap
_audit_creation_method SHELXL-97
_cell_angle_alpha 90.00
_cell_angle_beta 118.070(3)
_cell_angle_gamma 90.00
_cell_formula_units_Z 4
_cell_length_a 20.3525(5)
_cell_length_b 8.16600(10)
_cell_length_c 20.4811(5)
_cell_measurement_reflns_used 14693
_cell_measurement_temperature 100(2)
_cell_measurement_theta_max 28.9194
_cell_measurement_theta_min 3.8636
_cell_volume 3003.54(14)
_computing_cell_refinement
;
CrysAlis RED, Oxford Diffraction Ltd.,
Version 1.171.33.31 (release 08-01-2009 CrysAlis171 .NET)
(compiled Jan  8 2009,16:24:04)
;
_computing_data_collection
;
CrysAlis CCD, Oxford Diffraction Ltd.,
Version 1.171.33.31 (release 08-01-2009 CrysAlis171 .NET)
(compiled Jan  8 2009,16:24:04)
;
_computing_data_reduction
;
CrysAlis RED, Oxford Diffraction Ltd.,
Version 1.171.33.31 (release 08-01-2009 CrysAlis171 .NET)
(compiled Jan  8 2009,16:24:04)
;
_computing_structure_refinement 'SHELXL-97 (Sheldrick, 1997)'
_computing_structure_solution 'SHELXS-97 (Sheldrick, 1990)'
_diffrn_ambient_temperature 100(2)
_diffrn_detector_area_resol_mean 16.0655
_diffrn_measured_fraction_theta_full 0.997
_diffrn_measured_fraction_theta_max 0.891
_diffrn_measurement_details
;
  1 omega  -28.00   53.00   1.0000   10.0000
omega____ theta____ kappa____ phi______ frames
    -      -19.8053   77.0000  270.0000 81

  2 omega  -40.00   88.00   1.0000   10.0000
omega____ theta____ kappa____ phi______ frames
    -       22.2271    0.0000  300.0000 128

  3 omega   59.00   94.00   1.0000   10.0000
omega____ theta____ kappa____ phi______ frames
    -       22.2271  179.0000  300.0000 35

  4 omega  -11.00   95.00   1.0000   10.0000
omega____ theta____ kappa____ phi______ frames
    -       22.2271   77.0000    0.0000 106

  5 omega   34.00   83.00   1.0000   10.0000
omega____ theta____ kappa____ phi______ frames
    -       22.2271  179.0000  240.0000 49

  6 omega  -50.00   49.00   1.0000   10.0000
omega____ theta____ kappa____ phi______ frames
    -       22.2271  -45.0000  283.0000 99

;
_diffrn_measurement_device_type 'Goniometer KM4/Xcalibur, detector: Sapphire3'
_diffrn_measurement_method '\w scans'
_diffrn_orient_matrix_UB_11 0.0278417815
_diffrn_orient_matrix_UB_12 0.0485750987
_diffrn_orient_matrix_UB_13 -0.0021352315
_diffrn_orient_matrix_UB_21 0.0205479082
_diffrn_orient_matrix_UB_22 0.0011899567
_diffrn_orient_matrix_UB_23 0.0392008114
_diffrn_orient_matrix_UB_31 0.0190585653
_diffrn_orient_matrix_UB_32 -0.0720785927
_diffrn_orient_matrix_UB_33 -0.0008247146
_diffrn_radiation_monochromator graphite
_diffrn_radiation_source 'Enhance (Mo) X-ray Source'
_diffrn_radiation_type MoK\a
_diffrn_radiation_wavelength 0.71073
_diffrn_reflns_av_R_equivalents 0.0387
_diffrn_reflns_av_sigmaI/netI 0.0473
_diffrn_reflns_limit_h_max 27
_diffrn_reflns_limit_h_min -25
_diffrn_reflns_limit_k_max 10
_diffrn_reflns_limit_k_min -10
_diffrn_reflns_limit_l_max 27
_diffrn_reflns_limit_l_min -26
_diffrn_reflns_number 27146
_diffrn_reflns_theta_full 25.00
_diffrn_reflns_theta_max 28.97
_diffrn_reflns_theta_min 3.87
_exptl_absorpt_coefficient_mu 6.438
_exptl_absorpt_correction_T_max 0.8303
_exptl_absorpt_correction_T_min 0.1557
_exptl_absorpt_correction_type multi-scan
_exptl_absorpt_process_details
;
CrysAlis RED, Oxford Diffraction Ltd.,
Version 1.171.33.31 (release 08-01-2009 CrysAlis171 .NET)
(compiled Jan  8 2009,16:24:04)
Empirical absorption correction using spherical harmonics,
 implemented in SCALE3 ABSPACK scaling algorithm.
;
_exptl_crystal_colour colourless
_exptl_crystal_density_diffrn 1.956
_exptl_crystal_density_method 'not measured'
_exptl_crystal_description plate
_exptl_crystal_F_000 1704
_exptl_crystal_size_max 0.46
_exptl_crystal_size_mid 0.08
_exptl_crystal_size_min 0.03
_refine_diff_density_max 1.204
_refine_diff_density_min -1.331
_refine_diff_density_rms 0.136
_refine_ls_extinction_method none
_refine_ls_goodness_of_fit_ref 1.045
_refine_ls_hydrogen_treatment constr
_refine_ls_matrix_type full
_refine_ls_number_parameters 370
_refine_ls_number_reflns 7092
_refine_ls_number_restraints 0
_refine_ls_restrained_S_all 1.045
_refine_ls_R_factor_all 0.0359
_refine_ls_R_factor_gt 0.0255
_refine_ls_shift/su_max 0.001
_refine_ls_shift/su_mean 0.000
_refine_ls_structure_factor_coef Fsqd
_refine_ls_weighting_details 'calc w=1/[\s^2^(Fo^2^)+(0.0200P)^2^+0.0000P] where P=(Fo^2^+2Fc^2^)/3'
_refine_ls_weighting_scheme calc
_refine_ls_wR_factor_gt 0.0497
_refine_ls_wR_factor_ref 0.0505
_reflns_number_gt 5636
_reflns_number_total 7092
_reflns_threshold_expression >2sigma(I)
_cod_data_source_file om901032v_si_002.cif
_cod_data_source_block 4
_cod_original_cell_volume 3003.53(11)
_cod_original_sg_symbol_H-M P2(1)/c
_cod_database_code 4067611

loop_
_symmetry_equiv_pos_as_xyz
'x, y, z'
'-x, y+1/2, -z+1/2'
'-x, -y, -z'
'x, -y-1/2, z-1/2'

loop_
_atom_site_label
_atom_site_type_symbol
_atom_site_fract_x
_atom_site_fract_y
_atom_site_fract_z
_atom_site_U_iso_or_equiv
_atom_site_adp_type
_atom_site_occupancy
_atom_site_symmetry_multiplicity
_atom_site_calc_flag
_atom_site_refinement_flags
Pt Pt 0.305126(7) 0.913008(15) 0.246862(7) 0.01006(4) Uani 1 1 d .
Br Br 0.11019(2) 0.80085(4) -0.075534(19) 0.01604(8) Uani 1 1 d .
Cl1 Cl 0.34916(5) 0.98372(11) 0.37365(5) 0.01833(19) Uani 1 1 d .
P P 0.19248(5) 1.01133(11) 0.21783(5) 0.01045(18) Uani 1 1 d .
N1 N 0.40910(15) 0.8211(3) 0.26697(15) 0.0115(6) Uani 1 1 d .
N2 N 0.52019(16) 0.7144(3) 0.29730(16) 0.0135(6) Uani 1 1 d .
C1 C 0.27888(19) 0.8381(4) 0.14295(19) 0.0121(7) Uani 1 1 d .
C2 C 0.21061(19) 0.8459(4) 0.07727(18) 0.0113(7) Uani 1 1 d .
H2 H 0.1679 0.8889 0.0786 0.014 Uiso 1 1 calc R
C3 C 0.20507(19) 0.7914(4) 0.01074(19) 0.0132(8) Uani 1 1 d .
C4 C 0.2654(2) 0.7287(4) 0.00492(19) 0.0150(8) Uani 1 1 d .
H4 H 0.2606 0.6953 -0.0415 0.018 Uiso 1 1 calc R
C5 C 0.3329(2) 0.7162(4) 0.06885(19) 0.0166(8) Uani 1 1 d .
H5 H 0.3750 0.6720 0.0667 0.020 Uiso 1 1 calc R
C6 C 0.33905(19) 0.7684(4) 0.13614(19) 0.0124(7) Uani 1 1 d .
C7 C 0.4085(2) 0.7553(4) 0.20453(19) 0.0137(7) Uani 1 1 d .
C8 C 0.4763(2) 0.6898(4) 0.22217(19) 0.0165(8) Uani 1 1 d .
H8 H 0.4906 0.6375 0.1894 0.020 Uiso 1 1 calc R
C9 C 0.5931(2) 0.6734(4) 0.3415(2) 0.0179(8) Uani 1 1 d .
H9 H 0.6202 0.6163 0.3215 0.022 Uiso 1 1 calc R
C10 C 0.6262(2) 0.7148(4) 0.4139(2) 0.0216(9) Uani 1 1 d .
H10 H 0.6768 0.6870 0.4452 0.026 Uiso 1 1 calc R
C11 C 0.5847(2) 0.8004(4) 0.4432(2) 0.0192(8) Uani 1 1 d .
H11 H 0.6083 0.8311 0.4939 0.023 Uiso 1 1 calc R
C12 C 0.5120(2) 0.8384(4) 0.39942(19) 0.0164(8) Uani 1 1 d .
H12 H 0.4844 0.8932 0.4195 0.020 Uiso 1 1 calc R
C13 C 0.4778(2) 0.7960(4) 0.32415(19) 0.0126(7) Uani 1 1 d .
C14 C 0.1535(2) 1.1505(4) 0.13865(19) 0.0127(7) Uani 1 1 d .
C15 C 0.0792(2) 1.1510(4) 0.08487(19) 0.0145(8) Uani 1 1 d .
H15 H 0.0459 1.0720 0.0868 0.017 Uiso 1 1 calc R
C16 C 0.0533(2) 1.2658(4) 0.02855(19) 0.0184(8) Uani 1 1 d .
H16 H 0.0025 1.2649 -0.0082 0.022 Uiso 1 1 calc R
C17 C 0.1012(2) 1.3817(4) 0.0257(2) 0.0212(9) Uani 1 1 d .
H17 H 0.0830 1.4617 -0.0124 0.025 Uiso 1 1 calc R
C18 C 0.1751(2) 1.3824(4) 0.0776(2) 0.0183(8) Uani 1 1 d .
H18 H 0.2076 1.4629 0.0754 0.022 Uiso 1 1 calc R
C19 C 0.2021(2) 1.2651(4) 0.13341(19) 0.0156(8) Uani 1 1 d .
H19 H 0.2536 1.2627 0.1681 0.019 Uiso 1 1 calc R
C20 C 0.12089(19) 0.8572(4) 0.19940(19) 0.0124(7) Uani 1 1 d .
C21 C 0.05521(19) 0.8983(4) 0.20115(19) 0.0156(8) Uani 1 1 d .
H21 H 0.0468 1.0085 0.2101 0.019 Uiso 1 1 calc R
C22 C 0.0023(2) 0.7807(4) 0.19009(19) 0.0178(8) Uani 1 1 d .
H22 H -0.0415 0.8093 0.1929 0.021 Uiso 1 1 calc R
C23 C 0.0134(2) 0.6204(4) 0.1748(2) 0.0184(8) Uani 1 1 d .
H23 H -0.0231 0.5393 0.1666 0.022 Uiso 1 1 calc R
C24 C 0.0773(2) 0.5792(4) 0.17171(19) 0.0168(8) Uani 1 1 d .
H24 H 0.0844 0.4698 0.1606 0.020 Uiso 1 1 calc R
C25 C 0.13166(19) 0.6960(4) 0.18467(18) 0.0122(7) Uani 1 1 d .
H25 H 0.1762 0.6659 0.1835 0.015 Uiso 1 1 calc R
C26 C 0.18936(18) 1.1335(4) 0.29129(19) 0.0123(7) Uani 1 1 d .
C27 C 0.20029(19) 1.3033(4) 0.29596(19) 0.0151(8) Uani 1 1 d .
H27 H 0.2062 1.3597 0.2585 0.018 Uiso 1 1 calc R
C28 C 0.2025(2) 1.3889(4) 0.3555(2) 0.0179(8) Uani 1 1 d .
H28 H 0.2088 1.5044 0.3582 0.021 Uiso 1 1 calc R
C29 C 0.1954(2) 1.3068(5) 0.41109(19) 0.0197(8) Uani 1 1 d .
H29 H 0.1968 1.3660 0.4517 0.024 Uiso 1 1 calc R
C30 C 0.18620(19) 1.1384(4) 0.40737(19) 0.0176(8) Uani 1 1 d .
H30 H 0.1822 1.0816 0.4458 0.021 Uiso 1 1 calc R
C31 C 0.18291(19) 1.0531(4) 0.34765(19) 0.0145(8) Uani 1 1 d .
H31 H 0.1761 0.9377 0.3452 0.017 Uiso 1 1 calc R
Cl2 Cl 0.49090(7) 0.34781(16) 0.42751(7) 0.0468(3) Uani 1 1 d .
Cl3 Cl 0.37023(7) 0.57128(14) 0.39736(7) 0.0427(3) Uani 1 1 d .
Cl4 Cl 0.37963(6) 0.41007(13) 0.27770(6) 0.0368(3) Uani 1 1 d .
C32 C 0.3967(2) 0.3927(5) 0.3693(2) 0.0365(11) Uani 1 1 d .
H32 H 0.3661 0.3001 0.3723 0.044 Uiso 1 1 calc R

loop_
_atom_site_aniso_label
_atom_site_aniso_U_11
_atom_site_aniso_U_22
_atom_site_aniso_U_33
_atom_site_aniso_U_23
_atom_site_aniso_U_13
_atom_site_aniso_U_12
Pt 0.00955(7) 0.01202(7) 0.00850(6) -0.00025(6) 0.00416(5) 0.00086(7)
Br 0.01342(18) 0.01955(19) 0.01129(17) -0.00089(14) 0.00263(15) -0.00084(16)
Cl1 0.0150(5) 0.0266(5) 0.0103(4) -0.0039(4) 0.0034(4) 0.0052(4)
P 0.0109(5) 0.0113(5) 0.0100(4) 0.0005(4) 0.0056(4) 0.0008(4)
N1 0.0108(15) 0.0141(15) 0.0098(15) -0.0016(12) 0.0050(13) 0.0028(13)
N2 0.0109(16) 0.0146(16) 0.0133(16) 0.0005(12) 0.0044(13) 0.0029(13)
C1 0.0143(19) 0.0105(17) 0.0133(18) 0.0004(14) 0.0078(16) -0.0002(15)
C2 0.0111(18) 0.0105(17) 0.0137(18) 0.0000(14) 0.0070(15) 0.0000(15)
C3 0.0135(19) 0.0120(18) 0.0120(18) 0.0010(14) 0.0042(16) -0.0024(16)
C4 0.018(2) 0.0166(19) 0.0104(18) -0.0041(15) 0.0066(16) -0.0032(16)
C5 0.015(2) 0.020(2) 0.0167(19) -0.0037(16) 0.0098(17) 0.0015(17)
C6 0.0122(18) 0.0105(18) 0.0125(18) -0.0011(14) 0.0042(15) -0.0021(15)
C7 0.0165(19) 0.0115(17) 0.0146(18) -0.0026(15) 0.0087(16) -0.0015(16)
C8 0.016(2) 0.020(2) 0.0146(19) -0.0017(15) 0.0077(16) 0.0005(16)
C9 0.0124(19) 0.019(2) 0.021(2) -0.0001(16) 0.0069(17) 0.0037(17)
C10 0.0102(19) 0.030(2) 0.017(2) 0.0008(17) -0.0006(16) 0.0020(18)
C11 0.017(2) 0.025(2) 0.0125(19) -0.0016(16) 0.0040(17) -0.0003(17)
C12 0.017(2) 0.0190(19) 0.0146(19) -0.0017(15) 0.0083(17) 0.0004(17)
C13 0.0133(19) 0.0108(18) 0.0122(18) 0.0017(14) 0.0046(16) 0.0004(15)
C14 0.0167(19) 0.0129(17) 0.0126(18) 0.0003(14) 0.0103(16) 0.0032(16)
C15 0.016(2) 0.0145(18) 0.0141(19) 0.0009(15) 0.0083(16) 0.0013(16)
C16 0.019(2) 0.021(2) 0.0113(19) 0.0024(15) 0.0045(17) 0.0073(17)
C17 0.031(2) 0.021(2) 0.016(2) 0.0069(16) 0.0149(18) 0.0103(18)
C18 0.025(2) 0.020(2) 0.018(2) 0.0035(16) 0.0170(18) -0.0003(17)
C19 0.016(2) 0.0187(19) 0.0130(18) -0.0011(15) 0.0078(16) 0.0008(16)
C20 0.0121(18) 0.0168(18) 0.0088(17) 0.0014(14) 0.0054(15) -0.0014(15)
C21 0.0158(19) 0.0164(19) 0.0159(18) -0.0004(15) 0.0084(16) 0.0023(17)
C22 0.0102(19) 0.025(2) 0.017(2) -0.0023(16) 0.0057(16) -0.0007(17)
C23 0.018(2) 0.019(2) 0.0156(19) -0.0026(15) 0.0067(17) -0.0082(17)
C24 0.021(2) 0.0128(18) 0.0150(18) -0.0023(15) 0.0075(16) -0.0010(17)
C25 0.0113(18) 0.0146(18) 0.0109(18) -0.0001(14) 0.0053(15) 0.0010(15)
C26 0.0084(17) 0.0165(18) 0.0108(18) 0.0005(14) 0.0035(15) 0.0048(15)
C27 0.0131(19) 0.0162(19) 0.0125(18) 0.0009(15) 0.0030(16) 0.0021(16)
C28 0.018(2) 0.0129(19) 0.021(2) -0.0043(16) 0.0075(17) 0.0017(16)
C29 0.016(2) 0.029(2) 0.0090(18) -0.0051(16) 0.0017(16) 0.0067(18)
C30 0.015(2) 0.027(2) 0.0115(18) 0.0027(15) 0.0070(16) 0.0064(17)
C31 0.0144(19) 0.0147(19) 0.0144(18) 0.0029(14) 0.0067(16) 0.0031(15)
Cl2 0.0368(7) 0.0630(8) 0.0360(7) -0.0076(6) 0.0132(6) 0.0065(6)
Cl3 0.0389(7) 0.0409(7) 0.0533(8) -0.0081(6) 0.0258(6) -0.0033(6)
Cl4 0.0379(6) 0.0400(6) 0.0303(6) -0.0009(5) 0.0141(5) -0.0048(6)
C32 0.027(2) 0.038(3) 0.040(3) -0.008(2) 0.012(2) -0.001(2)

loop_
_atom_type_symbol
_atom_type_description
_atom_type_scat_dispersion_real
_atom_type_scat_dispersion_imag
_atom_type_scat_source
C C 0.0033 0.0016 'International Tables Vol C Tables 4.2.6.8 and 6.1.1.4'
H H 0.0000 0.0000 'International Tables Vol C Tables 4.2.6.8 and 6.1.1.4'
N N 0.0061 0.0033 'International Tables Vol C Tables 4.2.6.8 and 6.1.1.4'
P P 0.1023 0.0942 'International Tables Vol C Tables 4.2.6.8 and 6.1.1.4'
Cl Cl 0.1484 0.1585 'International Tables Vol C Tables 4.2.6.8 and 6.1.1.4'
Br Br -0.2901 2.4595 'International Tables Vol C Tables 4.2.6.8 and 6.1.1.4'
Pt Pt -1.7033 8.3905 'International Tables Vol C Tables 4.2.6.8 and 6.1.1.4'

loop_
_geom_angle_atom_site_label_1
_geom_angle_atom_site_label_2
_geom_angle_atom_site_label_3
_geom_angle
C1 Pt N1 80.86(12)
C1 Pt P 95.66(10)
N1 Pt P 176.35(8)
C1 Pt Cl1 173.33(10)
N1 Pt Cl1 92.60(8)
P Pt Cl1 90.89(3)
C20 P C14 105.93(16)
C20 P C26 102.27(15)
C14 P C26 102.82(15)
C20 P Pt 115.31(11)
C14 P Pt 115.02(11)
C26 P Pt 113.95(11)
C13 N1 C7 107.3(3)
C13 N1 Pt 139.6(2)
C7 N1 Pt 112.9(2)
C9 N2 C8 129.2(3)
C9 N2 C13 122.5(3)
C8 N2 C13 108.3(3)
C2 C1 C6 115.7(3)
C2 C1 Pt 130.0(2)
C6 C1 Pt 114.3(2)
C3 C2 C1 120.8(3)
C3 C2 H2 119.6
C1 C2 H2 119.6
C4 C3 C2 122.5(3)
C4 C3 Br 119.1(3)
C2 C3 Br 118.4(3)
C3 C4 C5 118.0(3)
C3 C4 H4 121.0
C5 C4 H4 121.0
C4 C5 C6 120.1(3)
C4 C5 H5 119.9
C6 C5 H5 119.9
C5 C6 C1 122.8(3)
C5 C6 C7 121.8(3)
C1 C6 C7 115.4(3)
C8 C7 N1 109.9(3)
C8 C7 C6 133.6(3)
N1 C7 C6 116.4(3)
C7 C8 N2 106.4(3)
C7 C8 H8 126.8
N2 C8 H8 126.8
C10 C9 N2 119.3(3)
C10 C9 H9 120.4
N2 C9 H9 120.4
C9 C10 C11 119.8(3)
C9 C10 H10 120.1
C11 C10 H10 120.1
C12 C11 C10 120.7(3)
C12 C11 H11 119.6
C10 C11 H11 119.6
C11 C12 C13 119.4(3)
C11 C12 H12 120.3
C13 C12 H12 120.3
N1 C13 N2 108.1(3)
N1 C13 C12 133.6(3)
N2 C13 C12 118.3(3)
C15 C14 C19 118.8(3)
C15 C14 P 124.1(3)
C19 C14 P 117.1(3)
C16 C15 C14 120.5(3)
C16 C15 H15 119.8
C14 C15 H15 119.8
C17 C16 C15 120.0(4)
C17 C16 H16 120.0
C15 C16 H16 120.0
C18 C17 C16 120.6(3)
C18 C17 H17 119.7
C16 C17 H17 119.7
C17 C18 C19 119.9(3)
C17 C18 H18 120.1
C19 C18 H18 120.1
C18 C19 C14 120.2(3)
C18 C19 H19 119.9
C14 C19 H19 119.9
C25 C20 C21 118.9(3)
C25 C20 P 120.4(3)
C21 C20 P 120.7(3)
C22 C21 C20 120.8(3)
C22 C21 H21 119.6
C20 C21 H21 119.6
C21 C22 C23 119.7(3)
C21 C22 H22 120.1
C23 C22 H22 120.1
C24 C23 C22 119.9(3)
C24 C23 H23 120.0
C22 C23 H23 120.0
C23 C24 C25 120.6(3)
C23 C24 H24 119.7
C25 C24 H24 119.7
C24 C25 C20 119.9(3)
C24 C25 H25 120.0
C20 C25 H25 120.0
C31 C26 C27 119.1(3)
C31 C26 P 118.6(3)
C27 C26 P 122.0(3)
C28 C27 C26 119.8(3)
C28 C27 H27 120.1
C26 C27 H27 120.1
C29 C28 C27 120.4(3)
C29 C28 H28 119.8
C27 C28 H28 119.8
C30 C29 C28 119.9(3)
C30 C29 H29 120.0
C28 C29 H29 120.0
C31 C30 C29 119.9(3)
C31 C30 H30 120.0
C29 C30 H30 120.0
C30 C31 C26 120.9(3)
C30 C31 H31 119.5
C26 C31 H31 119.5
Cl3 C32 Cl4 110.5(2)
Cl3 C32 Cl2 111.0(2)
Cl4 C32 Cl2 110.4(2)
Cl3 C32 H32 108.3
Cl4 C32 H32 108.3
Cl2 C32 H32 108.3

loop_
_geom_bond_atom_site_label_1
_geom_bond_atom_site_label_2
_geom_bond_distance
Pt C1 2.030(3)
Pt N1 2.096(3)
Pt P 2.2297(9)
Pt Cl1 2.3854(8)
Br C3 1.910(3)
P C20 1.825(3)
P C14 1.828(3)
P C26 1.831(3)
N1 C13 1.352(4)
N1 C7 1.382(4)
N2 C9 1.367(4)
N2 C8 1.383(4)
N2 C13 1.391(4)
C1 C2 1.409(5)
C1 C6 1.416(4)
C2 C3 1.387(4)
C2 H2 0.9500
C3 C4 1.386(5)
C4 C5 1.385(5)
C4 H4 0.9500
C5 C6 1.390(4)
C5 H5 0.9500
C6 C7 1.452(5)
C7 C8 1.361(5)
C8 H8 0.9500
C9 C10 1.353(5)
C9 H9 0.9500
C10 C11 1.428(5)
C10 H10 0.9500
C11 C12 1.357(5)
C11 H11 0.9500
C12 C13 1.404(5)
C12 H12 0.9500
C14 C15 1.391(5)
C14 C19 1.401(5)
C15 C16 1.384(5)
C15 H15 0.9500
C16 C17 1.380(5)
C16 H16 0.9500
C17 C18 1.372(5)
C17 H17 0.9500
C18 C19 1.391(5)
C18 H18 0.9500
C19 H19 0.9500
C20 C25 1.391(4)
C20 C21 1.395(4)
C21 C22 1.379(5)
C21 H21 0.9500
C22 C23 1.389(5)
C22 H22 0.9500
C23 C24 1.373(5)
C23 H23 0.9500
C24 C25 1.388(5)
C24 H24 0.9500
C25 H25 0.9500
C26 C31 1.387(5)
C26 C27 1.400(5)
C27 C28 1.389(5)
C27 H27 0.9500
C28 C29 1.385(5)
C28 H28 0.9500
C29 C30 1.385(5)
C29 H29 0.9500
C30 C31 1.382(5)
C30 H30 0.9500
C31 H31 0.9500
Cl2 C32 1.755(4)
Cl3 C32 1.744(4)
Cl4 C32 1.745(5)
C32 H32 1.0000
